data_4300562
_journal_name_full 'Inorganic Chemistry'
_journal_paper_doi 10.1021/ic051538e
_journal_year 2006
_chemical_formula_sum 'C33 H29 N2 O4 Re S4'
_chemical_formula_weight 832.02
_space_group_IT_number 88
_symmetry_cell_setting tetragonal
_symmetry_space_group_name_Hall '-I 4ad'
_symmetry_space_group_name_H-M 'I 41/a :2'
_cell_angle_alpha 90.00
_cell_angle_beta 90.00
_cell_angle_gamma 90.00
_cell_formula_units_Z 16
_cell_length_a 38.475(15)
_cell_length_b 38.475(15)
_cell_length_c 8.837(4)
_cell_measurement_temperature 298
_cell_volume 13082(9)
_diffrn_ambient_temperature 298
_exptl_crystal_density_diffrn 1.690
_exptl_crystal_density_meas 1.67
_cod_original_sg_symbol_H-M 'I 41/a'
_cod_database_code 4300562

loop_
_symmetry_equiv_pos_as_xyz
'x, y, z'
'-x+1/2, -y, z+1/2'
'-y+3/4, x+1/4, z+1/4'
'y+3/4, -x+3/4, z+3/4'
'x+1/2, y+1/2, z+1/2'
'-x+1, -y+1/2, z+1'
'-y+5/4, x+3/4, z+3/4'
'y+5/4, -x+5/4, z+5/4'
'-x, -y, -z'
'x-1/2, y, -z-1/2'
'y-3/4, -x-1/4, -z-1/4'
'-y-3/4, x-3/4, -z-3/4'
'-x+1/2, -y+1/2, -z+1/2'
'x, y+1/2, -z'
'y-1/4, -x+1/4, -z+1/4'
'-y-1/4, x-1/4, -z-1/4'

loop_
_atom_site_label
_atom_site_type_symbol
_atom_site_fract_x
_atom_site_fract_y
_atom_site_fract_z
_atom_site_U_iso_or_equiv
_atom_site_adp_type
_atom_site_occupancy
_atom_site_symmetry_multiplicity
_atom_site_calc_flag
_atom_site_refinement_flags
_atom_site_disorder_assembly
_atom_site_disorder_group
Re Re 0.845653(9) 0.321099(9) 0.37510(4) 0.05870(15) Uani 1 1 d . . .
S2 S 0.80527(7) 0.28872(7) 0.2423(3) 0.0758(7) Uani 1 1 d . . .
S3 S 0.86285(6) 0.26873(6) 0.4939(3) 0.0692(6) Uani 1 1 d . . .
S4 S 0.80453(7) 0.36530(7) 0.3181(3) 0.0818(7) Uani 1 1 d . . .
O1 O 0.87639(17) 0.32780(17) 0.2432(7) 0.0812(19) Uani 1 1 d . . .
N1 N 0.87977(17) 0.35329(17) 0.5181(7) 0.0563(16) Uani 1 1 d . . .
N2 N 0.82040(16) 0.32841(17) 0.6073(7) 0.0545(16) Uani 1 1 d . . .
S1 S 0.82027(6) 0.34942(7) 0.8841(3) 0.0733(6) Uani 1 1 d . . .
C1 C 0.9110(2) 0.3665(2) 0.4699(12) 0.068(2) Uani 1 1 d . . .
C2 C 0.9331(3) 0.3834(3) 0.5581(13) 0.073(3) Uani 1 1 d . . .
C3 C 0.9255(3) 0.3884(3) 0.7090(13) 0.076(3) Uani 1 1 d . . .
C4 C 0.8939(3) 0.3762(2) 0.7621(13) 0.068(3) Uani 1 1 d . . .
C5 C 0.8722(2) 0.3591(2) 0.6652(9) 0.055(2) Uani 1 1 d . . .
C6 C 0.8380(2) 0.3454(2) 0.7075(9) 0.0527(19) Uani 1 1 d . . .
C7 C 0.7888(2) 0.3168(2) 0.6674(9) 0.057(2) Uani 1 1 d . . .
C8 C 0.7627(2) 0.2985(3) 0.5930(12) 0.077(3) Uani 1 1 d . . .
C9 C 0.7329(3) 0.2901(3) 0.6733(14) 0.086(3) Uani 1 1 d . . .
C10 C 0.7300(3) 0.2984(4) 0.8224(16) 0.101(4) Uani 1 1 d . . .
C11 C 0.7546(3) 0.3164(3) 0.9017(12) 0.084(3) Uani 1 1 d . . .
C12 C 0.7845(2) 0.3261(2) 0.8203(10) 0.066(2) Uani 1 1 d . . .
C13 C 0.8152(2) 0.2435(2) 0.2274(10) 0.068(2) Uani 1 1 d . . .
C14 C 0.7893(3) 0.2191(3) 0.2558(12) 0.072(3) Uani 1 1 d . . .
C15 C 0.7948(3) 0.1840(3) 0.2298(11) 0.073(3) Uani 1 1 d . . .
C16 C 0.8259(3) 0.1726(3) 0.1747(10) 0.074(3) Uani 1 1 d . . .
C17 C 0.8526(3) 0.1958(3) 0.1482(12) 0.089(3) Uani 1 1 d . . .
C18 C 0.8469(3) 0.2299(3) 0.1737(11) 0.086(3) Uani 1 1 d . . .
C19 C 0.8096(4) 0.1128(4) 0.1947(19) 0.110(4) Uani 1 1 d . . .
O2 O 0.8341(2) 0.13821(19) 0.1484(8) 0.093(2) Uani 1 1 d . . .
C20 C 0.8901(2) 0.2793(2) 0.6485(10) 0.065(2) Uani 1 1 d . . .
C21 C 0.8778(3) 0.2782(2) 0.7953(11) 0.069(2) Uani 1 1 d . . .
C22 C 0.8997(3) 0.2870(3) 0.9166(13) 0.075(3) Uani 1 1 d . . .
C23 C 0.9342(3) 0.2951(2) 0.8913(11) 0.069(2) Uani 1 1 d . . .
C24 C 0.9465(3) 0.2957(3) 0.7456(13) 0.075(3) Uani 1 1 d . . .
C25 C 0.9251(3) 0.2877(2) 0.6258(12) 0.069(2) Uani 1 1 d . . .
C26 C 0.9884(5) 0.3069(5) 0.996(2) 0.104(7) Uani 0.69(2) 1 d P . .
C26* C 0.9510(9) 0.3005(9) 1.171(4) 0.087(13) Uani 0.31(2) 1 d P . .
O3 O 0.9545(2) 0.3033(2) 1.0139(8) 0.103(2) Uani 1 1 d . . .
C27 C 0.8111(3) 0.4012(2) 0.4412(12) 0.078(3) Uani 1 1 d . . .
C28 C 0.8401(3) 0.4216(3) 0.4372(15) 0.084(3) Uani 1 1 d . . .
C29 C 0.8441(4) 0.4495(3) 0.5356(16) 0.100(4) Uani 1 1 d . . .
H29 H 0.8640 0.4631 0.5325 0.08(3) Uiso 1 1 calc R . .
C30 C 0.8180(5) 0.4566(3) 0.6380(15) 0.107(4) Uani 1 1 d . . .
C31 C 0.7888(4) 0.4366(4) 0.6419(17) 0.114(4) Uani 1 1 d . . .
C32 C 0.7855(4) 0.4094(3) 0.5436(15) 0.092(3) Uani 1 1 d . . .
O4 O 0.8274(6) 0.4849(4) 0.7291(17) 0.204(8) Uani 1 1 d . . .
C33 C 0.8110(9) 0.4963(6) 0.820(3) 0.29(2) Uani 1 1 d . . .
H33A H 0.8219 0.5169 0.8582 0.18(4) Uiso 1 1 calc R . .
H33B H 0.8083 0.4797 0.8999 0.18(4) Uiso 1 1 calc R . .
H33C H 0.7886 0.5021 0.7791 0.18(4) Uiso 1 1 calc R . .
H1 H 0.9135(18) 0.3621(18) 0.375(8) 0.04(2) Uiso 1 1 d . . .
H2 H 0.952(2) 0.392(2) 0.535(11) 0.08(3) Uiso 1 1 d . . .
H3 H 0.941(2) 0.398(2) 0.773(11) 0.08(3) Uiso 1 1 d . . .
H4 H 0.888(2) 0.378(2) 0.854(10) 0.07(3) Uiso 1 1 d . . .
H8 H 0.765(2) 0.291(2) 0.485(10) 0.07(3) Uiso 1 1 d . . .
H9 H 0.717(3) 0.276(2) 0.611(10) 0.09(3) Uiso 1 1 d . . .
H10 H 0.712(2) 0.293(2) 0.871(9) 0.06(2) Uiso 1 1 d . . .
H11 H 0.7545(17) 0.3279(17) 1.018(8) 0.047(19) Uiso 1 1 d . . .
H14 H 0.771(2) 0.226(2) 0.286(9) 0.05(3) Uiso 1 1 d . . .
H15 H 0.775(2) 0.172(2) 0.248(10) 0.08(3) Uiso 1 1 d . . .
H17 H 0.874(3) 0.190(3) 0.106(12) 0.10(4) Uiso 1 1 d . . .
H18 H 0.8666(17) 0.2425(16) 0.144(7) 0.035(17) Uiso 1 1 d . . .
H19A H 0.805(3) 0.114(3) 0.315(14) 0.11(4) Uiso 1 1 d . . .
H19B H 0.785(3) 0.116(3) 0.125(14) 0.14(5) Uiso 1 1 d . . .
H19C H 0.819(3) 0.087(3) 0.183(11) 0.10(3) Uiso 1 1 d . . .
H21 H 0.855(3) 0.274(3) 0.828(12) 0.11(4) Uiso 1 1 d . . .
H22 H 0.888(3) 0.289(3) 1.012(13) 0.11(4) Uiso 1 1 d . . .
H24 H 0.967(2) 0.302(2) 0.727(10) 0.06(3) Uiso 1 1 d . . .
H25 H 0.9332(17) 0.2914(17) 0.527(8) 0.038(19) Uiso 1 1 d . . .
H28 H 0.855(2) 0.418(2) 0.375(9) 0.05(3) Uiso 1 1 d . . .
H31 H 0.768(2) 0.439(2) 0.710(11) 0.08(3) Uiso 1 1 d . . .
H32 H 0.766(2) 0.398(2) 0.554(10) 0.06(3) Uiso 1 1 d . . .

loop_
_atom_site_aniso_label
_atom_site_aniso_U_11
_atom_site_aniso_U_22
_atom_site_aniso_U_33
_atom_site_aniso_U_23
_atom_site_aniso_U_13
_atom_site_aniso_U_12
Re 0.0627(2) 0.0658(2) 0.0476(2) -0.00312(17) 0.00753(16) -0.01489(16)
S2 0.0822(16) 0.0818(16) 0.0636(14) 0.0022(13) -0.0101(13) -0.0253(13)
S3 0.0726(15) 0.0626(14) 0.0723(15) -0.0109(12) -0.0035(12) -0.0024(11)
S4 0.0937(19) 0.0835(17) 0.0683(15) 0.0099(13) -0.0100(14) -0.0046(14)
O1 0.093(5) 0.090(5) 0.061(4) -0.017(3) 0.023(3) -0.026(4)
N1 0.058(4) 0.059(4) 0.052(4) -0.002(3) 0.007(3) -0.006(3)
N2 0.052(4) 0.059(4) 0.052(4) 0.003(3) 0.008(3) -0.002(3)
S1 0.0670(14) 0.0959(18) 0.0568(13) -0.0110(13) 0.0114(12) -0.0039(12)
C1 0.069(6) 0.072(6) 0.063(7) -0.005(5) 0.011(5) -0.012(5)
C2 0.057(6) 0.074(6) 0.086(8) -0.006(5) 0.006(5) -0.024(5)
C3 0.081(7) 0.069(6) 0.079(8) -0.011(5) -0.015(6) -0.015(5)
C4 0.069(6) 0.066(6) 0.069(7) -0.012(5) 0.011(5) -0.008(5)
C5 0.055(5) 0.046(4) 0.063(5) -0.010(4) 0.002(4) -0.004(4)
C6 0.047(4) 0.058(5) 0.053(5) -0.004(4) 0.005(4) -0.001(4)
C7 0.044(4) 0.066(5) 0.060(5) 0.017(4) 0.004(4) -0.005(4)
C8 0.061(6) 0.103(8) 0.067(7) 0.017(6) 0.000(5) -0.020(5)
C9 0.053(6) 0.117(9) 0.086(8) 0.018(7) -0.003(6) -0.019(6)
C10 0.050(6) 0.153(12) 0.100(10) 0.039(8) 0.014(7) -0.009(7)
C11 0.054(6) 0.132(9) 0.065(7) 0.010(6) 0.015(5) 0.002(6)
C12 0.055(5) 0.089(7) 0.053(5) 0.004(5) 0.007(4) 0.008(5)
C13 0.074(6) 0.076(6) 0.053(5) -0.001(4) -0.003(5) -0.024(5)
C14 0.060(6) 0.086(8) 0.072(6) 0.002(5) 0.001(5) -0.017(6)
C15 0.062(6) 0.084(7) 0.072(6) 0.013(5) -0.014(5) -0.020(6)
C16 0.079(7) 0.094(8) 0.050(5) -0.021(5) 0.003(5) -0.016(6)
C17 0.086(8) 0.110(9) 0.072(7) -0.033(6) 0.025(6) -0.022(7)
C18 0.085(8) 0.106(9) 0.065(6) -0.012(6) 0.023(6) -0.046(7)
C19 0.128(12) 0.083(9) 0.119(12) -0.004(8) -0.001(10) -0.016(8)
O2 0.110(6) 0.084(5) 0.085(5) -0.027(4) 0.013(4) -0.016(4)
C20 0.066(6) 0.057(5) 0.071(6) 0.000(4) 0.002(5) 0.004(4)
C21 0.077(7) 0.060(6) 0.069(6) -0.003(5) 0.010(5) -0.005(5)
C22 0.088(8) 0.065(6) 0.073(7) 0.005(5) 0.013(6) -0.009(5)
C23 0.077(6) 0.054(5) 0.076(7) 0.013(5) -0.007(6) -0.012(4)
C24 0.059(6) 0.072(6) 0.094(8) 0.010(6) -0.003(6) -0.010(5)
C25 0.075(6) 0.061(5) 0.072(7) 0.004(5) 0.010(6) -0.003(5)
C26 0.085(13) 0.115(14) 0.112(14) 0.009(11) -0.040(11) -0.027(10)
C26* 0.10(3) 0.09(2) 0.08(3) 0.017(18) -0.008(19) -0.030(19)
O3 0.126(7) 0.103(6) 0.079(5) 0.025(4) -0.031(5) -0.034(5)
C27 0.092(7) 0.067(6) 0.075(6) 0.014(5) 0.004(6) 0.002(6)
C28 0.087(8) 0.078(8) 0.086(8) 0.022(6) 0.013(7) -0.004(6)
C29 0.114(10) 0.071(7) 0.116(10) 0.018(7) -0.024(8) -0.015(7)
C30 0.162(14) 0.073(8) 0.087(9) -0.007(7) -0.011(9) 0.022(9)
C31 0.128(12) 0.100(10) 0.113(11) 0.005(9) 0.033(10) 0.001(9)
C32 0.096(9) 0.077(8) 0.102(9) 0.004(7) 0.020(8) -0.002(7)
O4 0.36(2) 0.119(11) 0.133(11) -0.022(8) -0.009(12) 0.088(12)
C33 0.47(6) 0.110(18) 0.30(4) -0.01(2) -0.18(5) 0.08(2)

loop_
_geom_bond_atom_site_label_1
_geom_bond_atom_site_label_2
_geom_bond_distance
_geom_bond_site_symmetry_2
_geom_bond_publ_flag
Re O1 1.681(6) . ?
Re N1 2.203(7) . ?
Re N2 2.288(6) . ?
Re S2 2.312(2) . ?
Re S3 2.367(3) . ?
Re S4 2.377(3) . ?
S2 C13 1.787(10) . ?
S3 C20 1.770(9) . ?
S4 C27 1.776(11) . ?
N1 C5 1.351(10) . ?
N1 C1 1.371(11) . ?
N2 C6 1.291(10) . ?
N2 C7 1.401(10) . ?
S1 C6 1.710(8) . ?
S1 C12 1.736(9) . ?
C1 C2 1.325(13) . ?
C2 C3 1.378(14) . ?
C3 C4 1.384(14) . ?
C4 C5 1.363(12) . ?
C5 C6 1.468(11) . ?
C7 C8 1.390(13) . ?
C7 C12 1.408(11) . ?
C8 C9 1.385(14) . ?
C9 C10 1.361(16) . ?
C10 C11 1.367(17) . ?
C11 C12 1.408(12) . ?
C13 C14 1.392(12) . ?
C13 C18 1.407(14) . ?
C14 C15 1.386(14) . ?
C15 C16 1.364(13) . ?
C16 O2 1.381(12) . ?
C16 C17 1.381(14) . ?
C17 C18 1.348(16) . ?
C19 O2 1.417(15) . ?
C20 C21 1.382(13) . ?
C20 C25 1.400(13) . ?
C21 C22 1.406(14) . ?
C22 C23 1.381(14) . ?
C23 C24 1.372(14) . ?
C23 O3 1.373(11) . ?
C24 C25 1.375(14) . ?
C26 O3 1.321(17) . ?
C26* O3 1.40(3) . ?
C27 C28 1.368(15) . ?
C27 C32 1.372(15) . ?
C28 C29 1.388(16) . ?
C29 C30 1.377(17) . ?
C30 C31 1.362(19) . ?
C30 O4 1.402(19) . ?
C31 C32 1.366(18) . ?
O4 C33 1.11(3) . ?
